data_2203234
loop_
_publ_author_name
'Ze-Huai, Shao'
'Jun, Luo'
'Rui-Fang, Cai'
'Xi-Geng, Zhou'
'Lin-Hong, Weng'
'Zhen-Xia, Chen'

_publ_section_title
Bis(\m-5-phenyltetrazolate-\k^2^<i>N</i>^2^:<i>N</i>^3^)bis[(2,2'-bipyridine-\k^2^<i>N,N</i>')bis(5-phenyltetrazolate-\k<i>N</i>^2^)copper(II)]
_journal_issue 2
_journal_name_full 'Acta Crystallographica Section E'
_journal_page_first m225
_journal_page_last m227
_journal_paper_doi 10.1107/S1600536804001345
_journal_volume 60
_journal_year 2004
_chemical_formula_iupac '[Cu2 (C7 H5 N4)4 (C10 H8 N2)2]'
_chemical_formula_moiety 'C48 H36 Cu2 N20'
_chemical_formula_sum 'C48 H36 Cu2 N20'
_chemical_formula_weight 1020.05
_chemical_name_systematic
;
Bis(\m-5-phenyltetrazolate-\k^2^N^2^:N^3^)bis[(2,2'-bipyridine-
\k^2^N,N')bis(5-phenyltetrazolate-\kN^2^)copper(II)]
;
_space_group_IT_number 2
_symmetry_cell_setting triclinic
_symmetry_space_group_name_Hall '-P 1'
_symmetry_space_group_name_H-M 'P -1'
_cell_angle_alpha 79.460(5)
_cell_angle_beta 68.928(4)
_cell_angle_gamma 61.010(4)
_cell_formula_units_Z 1
_cell_length_a 10.196(3)
_cell_length_b 10.410(4)
_cell_length_c 13.308(5)
_cell_measurement_reflns_used 785
_cell_measurement_temperature 293(2)
_cell_measurement_theta_max 25.86
_cell_measurement_theta_min 2.24
_cell_volume 1152.8(7)
_computing_cell_refinement 'SAINT (Bruker, 2000)'
_computing_data_collection 'SMART (Bruker, 2000)'
_computing_data_reduction SAINT
_computing_molecular_graphics 'SHELXTL (Sheldrick, 2000)'
_computing_publication_material SHELXTL
_computing_structure_refinement 'SHELXL97 (Sheldrick, 1997)'
_computing_structure_solution 'SHELXS97 (Sheldrick, 1997)'
_diffrn_ambient_temperature 293(2)
_diffrn_measured_fraction_theta_full 0.985
_diffrn_measured_fraction_theta_max 0.985
_diffrn_measurement_device_type 'Bruker SMART APEX CCD area-detector'
_diffrn_measurement_method \w
_diffrn_radiation_monochromator graphite
_diffrn_radiation_source 'fine-focus sealed tube'
_diffrn_radiation_type MoK\a
_diffrn_radiation_wavelength 0.71073
_diffrn_reflns_av_R_equivalents 0.024
_diffrn_reflns_av_sigmaI/netI 0.053
_diffrn_reflns_limit_h_max 12
_diffrn_reflns_limit_h_min -10
_diffrn_reflns_limit_k_max 12
_diffrn_reflns_limit_k_min -12
_diffrn_reflns_limit_l_max 15
_diffrn_reflns_limit_l_min -14
_diffrn_reflns_number 4870
_diffrn_reflns_theta_full 25.0
_diffrn_reflns_theta_max 25.0
_diffrn_reflns_theta_min 1.64
_diffrn_standards_decay_% 2.6
_diffrn_standards_number 0
_exptl_absorpt_coefficient_mu 0.983
_exptl_absorpt_correction_T_max 0.981
_exptl_absorpt_correction_T_min 0.908
_exptl_absorpt_correction_type multi-scan
_exptl_absorpt_process_details '(SADABS; Sheldrick, 1996)'
_exptl_crystal_colour green-blue
_exptl_crystal_density_diffrn 1.469
_exptl_crystal_density_method 'not measured'
_exptl_crystal_description plate
_exptl_crystal_F_000 522
_exptl_crystal_size_max 0.10
_exptl_crystal_size_mid 0.05
_exptl_crystal_size_min 0.02
_refine_diff_density_max 0.57
_refine_diff_density_min -0.29
_refine_ls_extinction_method none
_refine_ls_goodness_of_fit_ref 1.04
_refine_ls_hydrogen_treatment constr
_refine_ls_matrix_type full
_refine_ls_number_parameters 316
_refine_ls_number_reflns 4003
_refine_ls_number_restraints 0
_refine_ls_restrained_S_all 1.04
_refine_ls_R_factor_all 0.076
_refine_ls_R_factor_gt 0.052
_refine_ls_shift/su_max 0.000
_refine_ls_shift/su_mean 0.000
_refine_ls_structure_factor_coef Fsqd
_refine_ls_weighting_details 'calc w = 1/[\s^2^(Fo^2^)+(0.0521P)^2^+0.823P] where P = (Fo^2^+2Fc^2^)/3'
_refine_ls_weighting_scheme calc
_refine_ls_wR_factor_ref 0.118
_reflns_number_gt 3091
_reflns_number_total 4003
_reflns_threshold_expression I>2\s(I)
_cod_data_source_file tk6149.cif
_cod_data_source_block I
_cod_depositor_comments
;
The following automatic conversions were performed:
'_geom_angle_publ_flag' value 'Y' changed to 'y' according to
'/home/saulius/struct/CIF-dictionaries/cif_core.dic' dictionary named
'cif_core.dic' version 2.4.1 from 2010-06-29 (20
times).

'_geom_angle_publ_flag' value 'N' changed to 'n' according to
'/home/saulius/struct/CIF-dictionaries/cif_core.dic' dictionary named
'cif_core.dic' version 2.4.1 from 2010-06-29 (82
times).

'_geom_bond_publ_flag' value 'Y' changed to 'y' according to
'/home/saulius/struct/CIF-dictionaries/cif_core.dic' dictionary named
'cif_core.dic' version 2.4.1 from 2010-06-29 (17
times).

'_geom_bond_publ_flag' value 'N' changed to 'n' according to
'/home/saulius/struct/CIF-dictionaries/cif_core.dic' dictionary named
'cif_core.dic' version 2.4.1 from 2010-06-29 (43 times).

Automatic conversion script
Id: cif_fix_enum 1527 2010-12-29 10:47:43Z saulius 

The following automatic conversions were performed:

'_geom_bond_publ_flag' value 'Y' changed to 'y' according to
/home/saulius/struct/CIF-dictionaries/cif_core.dic dictionary named
'cif_core.dic' version 2.4.1 from 2010-06-29 (17
times).

'_geom_bond_publ_flag' value 'N' changed to 'n' according to
/home/saulius/struct/CIF-dictionaries/cif_core.dic dictionary named
'cif_core.dic' version 2.4.1 from 2010-06-29 (43
times).

'_geom_angle_publ_flag' value 'Y' changed to 'y' according
to /home/saulius/struct/CIF-dictionaries/cif_core.dic dictionary
named 'cif_core.dic' version 2.4.1 from 2010-06-29 (20
times).

'_geom_angle_publ_flag' value 'N' changed to 'n' according
to /home/saulius/struct/CIF-dictionaries/cif_core.dic dictionary
named 'cif_core.dic' version 2.4.1 from 2010-06-29 (82 times).

Automatic conversion script
Id: cif_fix_values 1715 2011-07-08 13:25:40Z adriana 
;
_cod_database_code 2203234
_cod_database_fobs_code 2203234

loop_
_symmetry_equiv_pos_as_xyz
'x, y, z'
'-x, -y, -z'

loop_
_atom_site_label
_atom_site_fract_x
_atom_site_fract_y
_atom_site_fract_z
_atom_site_U_iso_or_equiv
_atom_site_adp_type
_atom_site_calc_flag
_atom_site_refinement_flags
_atom_site_occupancy
_atom_site_type_symbol
Cu 0.52804(6) 0.29493(5) 0.02850(4) 0.03541(17) Uani d . 1 Cu
N1 0.7812(4) 0.4906(3) -0.1871(3) 0.0399(8) Uani d . 1 N
N2 0.6543(4) 0.4954(3) -0.1073(3) 0.0385(8) Uani d . 1 N
N3 0.6552(4) 0.3664(3) -0.1002(2) 0.0365(8) Uani d . 1 N
N4 0.7816(4) 0.2752(4) -0.1739(3) 0.0400(8) Uani d . 1 N
N5 0.8792(4) 0.1982(5) 0.1495(3) 0.0608(11) Uani d . 1 N
N6 0.8256(4) 0.2065(5) 0.0689(3) 0.0605(11) Uani d . 1 N
N7 0.6712(4) 0.2610(4) 0.1089(3) 0.0412(8) Uani d . 1 N
N8 0.6208(4) 0.2876(4) 0.2139(3) 0.0421(8) Uani d . 1 N
N9 0.3830(4) 0.3067(3) -0.0463(3) 0.0386(8) Uani d . 1 N
N10 0.4573(4) 0.1462(3) 0.1175(3) 0.0388(8) Uani d . 1 N
C1 0.3492(5) 0.3958(5) -0.1286(4) 0.0518(11) Uani d . 1 C
H1 0.4093 0.4449 -0.1633 0.062 Uiso calc R 1 H
C2 0.2296(6) 0.4178(5) -0.1641(4) 0.0653(14) Uani d . 1 C
H2 0.2094 0.4802 -0.2223 0.078 Uiso calc R 1 H
C3 0.1401(6) 0.3469(6) -0.1129(4) 0.0700(15) Uani d . 1 C
H3 0.0561 0.3627 -0.1344 0.084 Uiso calc R 1 H
C4 0.1755(5) 0.2522(6) -0.0295(4) 0.0581(12) Uani d . 1 C
H4 0.1177 0.2009 0.0049 0.070 Uiso calc R 1 H
C5 0.2979(4) 0.2339(4) 0.0029(3) 0.0400(10) Uani d . 1 C
C6 0.3458(4) 0.1362(4) 0.0919(3) 0.0378(9) Uani d . 1 C
C7 0.2847(5) 0.0413(5) 0.1452(4) 0.0535(12) Uani d . 1 C
H7 0.2098 0.0346 0.1251 0.064 Uiso calc R 1 H
C8 0.3349(6) -0.0428(5) 0.2279(4) 0.0628(14) Uani d . 1 C
H8 0.2932 -0.1061 0.2657 0.075 Uiso calc R 1 H
C9 0.4477(6) -0.0331(5) 0.2549(4) 0.0612(13) Uani d . 1 C
H9 0.4835 -0.0894 0.3111 0.073 Uiso calc R 1 H
C10 0.5067(6) 0.0617(5) 0.1970(4) 0.0521(11) Uani d . 1 C
H10 0.5846 0.0668 0.2144 0.063 Uiso calc R 1 H
C11 0.7529(5) 0.2481(4) 0.2359(3) 0.0409(10) Uani d . 1 C
C12 0.7563(5) 0.2605(4) 0.3430(3) 0.0413(10) Uani d . 1 C
C13 0.6205(5) 0.3075(5) 0.4294(4) 0.0515(11) Uani d . 1 C
H13 0.5245 0.3333 0.4202 0.062 Uiso calc R 1 H
C14 0.6260(7) 0.3167(6) 0.5301(4) 0.0684(14) Uani d . 1 C
H14 0.5339 0.3457 0.5887 0.082 Uiso calc R 1 H
C15 0.7636(8) 0.2840(6) 0.5443(4) 0.0742(16) Uani d . 1 C
H15 0.7659 0.2918 0.6122 0.089 Uiso calc R 1 H
C16 0.8991(8) 0.2395(7) 0.4591(5) 0.0829(18) Uani d . 1 C
H16 0.9939 0.2175 0.4685 0.099 Uiso calc R 1 H
C17 0.8953(6) 0.2273(6) 0.3587(4) 0.0662(14) Uani d . 1 C
H17 0.9883 0.1961 0.3009 0.079 Uiso calc R 1 H
C18 0.8579(4) 0.3538(4) -0.2257(3) 0.0338(8) Uani d . 1 C
C19 1.0074(4) 0.2990(4) -0.3134(3) 0.0370(9) Uani d . 1 C
C20 1.0598(5) 0.3949(5) -0.3794(4) 0.0540(12) Uani d . 1 C
H20 0.9993 0.4955 -0.3678 0.065 Uiso calc R 1 H
C21 1.2007(6) 0.3429(6) -0.4623(4) 0.0682(15) Uani d . 1 C
H21 1.2350 0.4086 -0.5055 0.082 Uiso calc R 1 H
C22 1.2905(6) 0.1958(6) -0.4815(4) 0.0699(15) Uani d . 1 C
H22 1.3850 0.1610 -0.5379 0.084 Uiso calc R 1 H
C23 1.2394(6) 0.1004(5) -0.4165(5) 0.0700(15) Uani d . 1 C
H23 1.2999 0.0000 -0.4291 0.084 Uiso calc R 1 H
C24 1.0999(5) 0.1507(5) -0.3328(4) 0.0527(12) Uani d . 1 C
H24 1.0676 0.0841 -0.2889 0.063 Uiso calc R 1 H

loop_
_atom_site_aniso_label
_atom_site_aniso_U_11
_atom_site_aniso_U_22
_atom_site_aniso_U_33
_atom_site_aniso_U_12
_atom_site_aniso_U_13
_atom_site_aniso_U_23
Cu 0.0362(3) 0.0416(3) 0.0356(3) -0.0229(2) -0.0122(2) 0.0011(2)
N1 0.0331(18) 0.044(2) 0.0420(19) -0.0204(16) -0.0044(15) -0.0050(15)
N2 0.0390(19) 0.0401(19) 0.0391(19) -0.0204(16) -0.0106(15) -0.0031(15)
N3 0.0373(18) 0.046(2) 0.0336(18) -0.0257(16) -0.0091(15) -0.0017(15)
N4 0.0406(19) 0.046(2) 0.0369(19) -0.0258(17) -0.0065(16) -0.0036(16)
N5 0.041(2) 0.096(3) 0.046(2) -0.029(2) -0.0174(19) -0.004(2)
N6 0.036(2) 0.092(3) 0.049(2) -0.025(2) -0.0120(18) -0.009(2)
N7 0.038(2) 0.051(2) 0.041(2) -0.0254(17) -0.0145(16) 0.0047(16)
N8 0.0379(19) 0.054(2) 0.041(2) -0.0242(17) -0.0142(16) -0.0004(16)
N9 0.0409(19) 0.0371(18) 0.046(2) -0.0206(16) -0.0199(16) 0.0029(15)
N10 0.047(2) 0.0383(19) 0.0352(19) -0.0233(17) -0.0137(16) 0.0016(15)
C1 0.066(3) 0.050(3) 0.059(3) -0.034(2) -0.034(2) 0.011(2)
C2 0.079(4) 0.063(3) 0.074(4) -0.036(3) -0.047(3) 0.013(3)
C3 0.063(3) 0.092(4) 0.079(4) -0.041(3) -0.044(3) 0.004(3)
C4 0.051(3) 0.086(4) 0.054(3) -0.044(3) -0.016(2) 0.000(3)
C5 0.033(2) 0.049(2) 0.045(2) -0.023(2) -0.0090(18) -0.0100(19)
C6 0.036(2) 0.040(2) 0.034(2) -0.0183(19) -0.0009(17) -0.0089(18)
C7 0.057(3) 0.064(3) 0.049(3) -0.042(3) -0.005(2) -0.004(2)
C8 0.087(4) 0.061(3) 0.053(3) -0.053(3) -0.013(3) 0.009(2)
C9 0.097(4) 0.053(3) 0.049(3) -0.045(3) -0.032(3) 0.017(2)
C10 0.070(3) 0.051(3) 0.052(3) -0.037(2) -0.029(2) 0.012(2)
C11 0.039(2) 0.044(2) 0.045(2) -0.023(2) -0.014(2) 0.0044(19)
C12 0.046(2) 0.040(2) 0.046(3) -0.022(2) -0.023(2) 0.0061(19)
C13 0.056(3) 0.052(3) 0.050(3) -0.027(2) -0.017(2) 0.000(2)
C14 0.091(4) 0.076(4) 0.046(3) -0.049(3) -0.014(3) 0.000(3)
C15 0.127(5) 0.087(4) 0.050(3) -0.076(4) -0.043(4) 0.016(3)
C16 0.092(4) 0.126(5) 0.072(4) -0.070(4) -0.052(4) 0.020(4)
C17 0.061(3) 0.093(4) 0.056(3) -0.038(3) -0.030(3) 0.005(3)
C18 0.034(2) 0.038(2) 0.035(2) -0.0187(18) -0.0139(17) 0.0000(17)
C19 0.031(2) 0.043(2) 0.038(2) -0.0175(18) -0.0096(17) -0.0026(18)
C20 0.044(3) 0.043(3) 0.061(3) -0.020(2) -0.002(2) -0.001(2)
C21 0.052(3) 0.063(3) 0.070(3) -0.032(3) 0.009(3) 0.003(3)
C22 0.042(3) 0.067(3) 0.075(4) -0.021(3) 0.011(2) -0.015(3)
C23 0.051(3) 0.043(3) 0.089(4) -0.010(2) 0.001(3) -0.019(3)
C24 0.046(3) 0.039(2) 0.061(3) -0.019(2) -0.004(2) -0.002(2)

loop_
_atom_type_symbol
_atom_type_description
_atom_type_scat_dispersion_real
_atom_type_scat_dispersion_imag
_atom_type_scat_source
C C 0.0033 0.0016 'International Tables Vol C Tables 4.2.6.8 and 6.1.1.4'
H H 0.0000 0.0000 'International Tables Vol C Tables 4.2.6.8 and 6.1.1.4'
N N 0.0061 0.0033 'International Tables Vol C Tables 4.2.6.8 and 6.1.1.4'
Cu Cu 0.3201 1.2651 'International Tables Vol C Tables 4.2.6.8 and 6.1.1.4'

loop_
_geom_angle_atom_site_label_1
_geom_angle_atom_site_label_2
_geom_angle_atom_site_label_3
_geom_angle_site_symmetry_3
_geom_angle
_geom_angle_publ_flag
N7 Cu N9 . 173.25(13) y
N7 Cu N3 . 90.60(13) y
N9 Cu N3 . 94.35(13) y
N7 Cu N10 . 93.53(13) y
N9 Cu N10 . 80.07(13) y
N3 Cu N10 . 155.32(13) y
N7 Cu N2 2_665 94.04(13) y
N9 Cu N2 2_665 89.59(13) y
N3 Cu N2 2_665 100.30(12) y
N10 Cu N2 2_665 103.66(12) y
N2 N1 C18 . 105.0(3) y
N3 N2 N1 . 108.6(3) y
N3 N2 Cu 2_665 131.0(2) n
N1 N2 Cu 2_665 119.8(2) n
N2 N3 N4 . 110.5(3) y
N2 N3 Cu . 124.8(2) n
N4 N3 Cu . 122.2(2) n
N3 N4 C18 . 104.2(3) y
C11 N5 N6 . 106.0(3) y
N7 N6 N5 . 107.2(3) y
N6 N7 N8 . 111.4(3) y
N6 N7 Cu . 125.6(3) n
N8 N7 Cu . 123.0(2) n
C11 N8 N7 . 103.6(3) y
C1 N9 C5 . 118.8(3) n
C1 N9 Cu . 125.3(3) n
C5 N9 Cu . 115.2(3) n
C10 N10 C6 . 118.0(3) n
C10 N10 Cu . 127.3(3) n
C6 N10 Cu . 114.7(3) n
N9 C1 C2 . 122.5(4) n
N9 C1 H1 . 118.7 n
C2 C1 H1 . 118.7 n
C3 C2 C1 . 119.0(5) n
C3 C2 H2 . 120.5 n
C1 C2 H2 . 120.5 n
C2 C3 C4 . 119.3(4) n
C2 C3 H3 . 120.4 n
C4 C3 H3 . 120.4 n
C3 C4 C5 . 119.2(4) n
C3 C4 H4 . 120.4 n
C5 C4 H4 . 120.4 n
N9 C5 C4 . 121.1(4) n
N9 C5 C6 . 114.8(3) n
C4 C5 C6 . 124.1(4) n
N10 C6 C7 . 121.9(4) n
N10 C6 C5 . 114.3(3) n
C7 C6 C5 . 123.8(4) n
C8 C7 C6 . 119.3(4) n
C8 C7 H7 . 120.4 n
C6 C7 H7 . 120.4 n
C7 C8 C9 . 119.3(4) n
C7 C8 H8 . 120.3 n
C9 C8 H8 . 120.3 n
C8 C9 C10 . 118.6(4) n
C8 C9 H9 . 120.7 n
C10 C9 H9 . 120.7 n
N10 C10 C9 . 122.9(4) n
N10 C10 H10 . 118.6 n
C9 C10 H10 . 118.6 n
N5 C11 N8 . 111.7(4) y
N5 C11 C12 . 124.7(4) n
N8 C11 C12 . 123.6(4) n
C17 C12 C13 . 118.4(4) n
C17 C12 C11 . 120.7(4) n
C13 C12 C11 . 120.9(4) n
C12 C13 C14 . 120.2(5) n
C12 C13 H13 . 119.9 n
C14 C13 H13 . 119.9 n
C15 C14 C13 . 120.7(5) n
C15 C14 H14 . 119.6 n
C13 C14 H14 . 119.6 n
C14 C15 C16 . 119.8(5) n
C14 C15 H15 . 120.1 n
C16 C15 H15 . 120.1 n
C15 C16 C17 . 119.9(5) n
C15 C16 H16 . 120.1 n
C17 C16 H16 . 120.1 n
C12 C17 C16 . 120.9(5) n
C12 C17 H17 . 119.5 n
C16 C17 H17 . 119.5 n
N4 C18 N1 . 111.8(3) y
N4 C18 C19 . 124.7(3) n
N1 C18 C19 . 123.5(3) n
C24 C19 C20 . 118.2(4) n
C24 C19 C18 . 121.0(4) n
C20 C19 C18 . 120.8(4) n
C21 C20 C19 . 120.6(4) n
C21 C20 H20 . 119.7 n
C19 C20 H20 . 119.7 n
C22 C21 C20 . 120.7(4) n
C22 C21 H21 . 119.7 n
C20 C21 H21 . 119.7 n
C21 C22 C23 . 119.0(4) n
C21 C22 H22 . 120.5 n
C23 C22 H22 . 120.5 n
C22 C23 C24 . 120.9(4) n
C22 C23 H23 . 119.5 n
C24 C23 H23 . 119.5 n
C23 C24 C19 . 120.6(4) n
C23 C24 H24 . 119.7 n
C19 C24 H24 . 119.7 n

loop_
_geom_bond_atom_site_label_1
_geom_bond_atom_site_label_2
_geom_bond_site_symmetry_2
_geom_bond_distance
_geom_bond_publ_flag
Cu N7 . 1.971(3) y
Cu N9 . 2.008(3) y
Cu N3 . 2.010(3) y
Cu N10 . 2.029(3) y
Cu N2 2_665 2.196(3) y
N1 N2 . 1.331(4) y
N1 C18 . 1.343(5) y
N2 N3 . 1.324(4) y
N3 N4 . 1.331(4) y
N4 C18 . 1.331(5) y
N5 C11 . 1.325(5) y
N5 N6 . 1.342(5) y
N6 N7 . 1.314(5) y
N7 N8 . 1.335(4) y
N8 C11 . 1.331(5) y
N9 C1 . 1.330(5) n
N9 C5 . 1.343(5) n
N10 C10 . 1.327(5) n
N10 C6 . 1.350(5) n
C1 C2 . 1.366(6) n
C1 H1 . 0.9300 n
C2 C3 . 1.365(7) n
C2 H2 . 0.9300 n
C3 C4 . 1.369(7) n
C3 H3 . 0.9300 n
C4 C5 . 1.381(6) n
C4 H4 . 0.9300 n
C5 C6 . 1.474(6) n
C6 C7 . 1.375(5) n
C7 C8 . 1.363(6) n
C7 H7 . 0.9300 n
C8 C9 . 1.373(7) n
C8 H8 . 0.9300 n
C9 C10 . 1.376(6) n
C9 H9 . 0.9300 n
C10 H10 . 0.9300 n
C11 C12 . 1.469(6) y
C12 C17 . 1.372(6) n
C12 C13 . 1.372(6) n
C13 C14 . 1.384(6) n
C13 H13 . 0.9300 n
C14 C15 . 1.351(8) n
C14 H14 . 0.9300 n
C15 C16 . 1.362(8) n
C15 H15 . 0.9300 n
C16 C17 . 1.381(7) n
C16 H16 . 0.9300 n
C17 H17 . 0.9300 n
C18 C19 . 1.460(5) y
C19 C24 . 1.378(6) n
C19 C20 . 1.383(6) n
C20 C21 . 1.377(6) n
C20 H20 . 0.9300 n
C21 C22 . 1.365(7) n
C21 H21 . 0.9300 n
C22 C23 . 1.367(7) n
C22 H22 . 0.9300 n
C23 C24 . 1.375(6) n
C23 H23 . 0.9300 n
C24 H24 . 0.9300 n
